data_4331019
loop_
_publ_author_name
'Philip A. Smith'
'Carlos Crawford'
'Nuquie Beedoe'
'Zerihun Assefa'
'Richard E. Sykora'

_publ_contact_author_address
;University of South Alabama
Department of Chemistry
Chemistry Building, Room 223
Mobile  AL  36688-0002
;
_publ_contact_author_email rsykora@southalabama.edu
_publ_contact_author_fax 1(251)4607359
_publ_contact_author_name 'Richard E. Sykora'
_publ_contact_author_phone 1(251)4607422
_publ_section_title
;
 Synthesis, Crystal Structures, and Dual Donor Luminescence Sensitization
 in Novel Terbium Tetracyanoplatinates
;
_journal_name_full 'Inorganic Chemistry'
_journal_page_first 12230
_journal_page_last 12241
_journal_paper_doi 10.1021/ic3013975
_journal_volume 51
_journal_year 2012
_chemical_formula_moiety
;
2(C40 H41 N6 O12 Tb2), C4 N4 Pt, 7(H2 O)
;
_chemical_formula_sum 'C84 H96 N16 O31 Pt Tb4'
_chemical_formula_weight 2656.54
_chemical_name_systematic
; 
 ? 
;
_space_group_IT_number 2
_symmetry_cell_setting triclinic
_symmetry_space_group_name_Hall '-P 1'
_symmetry_space_group_name_H-M 'P -1'
_atom_sites_solution_hydrogens geom
_atom_sites_solution_primary direct
_atom_sites_solution_secondary difmap
_audit_creation_method SHELXL-97
_cell_angle_alpha 110.107(2)
_cell_angle_beta 90.7590(10)
_cell_angle_gamma 112.6950(10)
_cell_formula_units_Z 1
_cell_length_a 12.2032(2)
_cell_length_b 12.6534(2)
_cell_length_c 18.2778(3)
_cell_measurement_reflns_used 16611
_cell_measurement_temperature 290(2)
_cell_measurement_theta_max 25.2955
_cell_measurement_theta_min 3.1242
_cell_volume 2410.17(8)
_computing_cell_refinement '<i>CrysAlisPro</i> Oxford Diffraction, (2010)'
_computing_data_collection '<i>CrysAlisPro</i> Oxford Diffraction, (2010)'
_computing_data_reduction '<i>CrysAlisPro</i> Oxford Diffraction, (2010)'
_computing_molecular_graphics 'Olex2 (Dolomanov et al., 2008)'
_computing_structure_refinement 'SHELXL (Sheldrick, 2008)'
_computing_structure_solution 'SHELXS (Sheldrick, 2008)'
_diffrn_ambient_temperature 290(2)
_diffrn_detector_area_resol_mean 16.0514
_diffrn_measured_fraction_theta_full 0.998
_diffrn_measured_fraction_theta_max 0.998
_diffrn_measurement_device_type 'Oxford Excalibur, Eos'
_diffrn_measurement_method '\w scans'
_diffrn_radiation_monochromator graphite
_diffrn_radiation_source 'fine-focus sealed tube'
_diffrn_radiation_type MoK\a
_diffrn_radiation_wavelength 0.71073
_diffrn_reflns_av_R_equivalents 0.0310
_diffrn_reflns_av_sigmaI/netI 0.0396
_diffrn_reflns_limit_h_max 14
_diffrn_reflns_limit_h_min -14
_diffrn_reflns_limit_k_max 15
_diffrn_reflns_limit_k_min -15
_diffrn_reflns_limit_l_max 22
_diffrn_reflns_limit_l_min -22
_diffrn_reflns_number 29498
_diffrn_reflns_theta_full 25.35
_diffrn_reflns_theta_max 25.35
_diffrn_reflns_theta_min 3.13
_exptl_absorpt_coefficient_mu 4.429
_exptl_absorpt_correction_T_max 1.00000
_exptl_absorpt_correction_T_min 0.70412
_exptl_absorpt_correction_type multi-scan
_exptl_absorpt_process_details CrysAlisPro
_exptl_crystal_colour 'pale yellow'
_exptl_crystal_density_diffrn 1.830
_exptl_crystal_description plate
_exptl_crystal_F_000 1298
_exptl_crystal_size_max 0.16
_exptl_crystal_size_mid 0.11
_exptl_crystal_size_min 0.02
_refine_diff_density_max 0.700
_refine_diff_density_min -0.751
_refine_diff_density_rms 0.086
_refine_ls_extinction_method none
_refine_ls_goodness_of_fit_ref 0.930
_refine_ls_hydrogen_treatment constr
_refine_ls_matrix_type full
_refine_ls_number_parameters 659
_refine_ls_number_reflns 8820
_refine_ls_number_restraints 0
_refine_ls_restrained_S_all 0.930
_refine_ls_R_factor_all 0.0415
_refine_ls_R_factor_gt 0.0243
_refine_ls_shift/su_max 0.002
_refine_ls_shift/su_mean 0.000
_refine_ls_structure_factor_coef Fsqd
_refine_ls_weighting_details 'calc w=1/[\s^2^(Fo^2^)+(0.0253P)^2^+0.0000P] where P=(Fo^2^+2Fc^2^)/3'
_refine_ls_weighting_scheme calc
_refine_ls_wR_factor_gt 0.0455
_refine_ls_wR_factor_ref 0.0481
_reflns_number_gt 6764
_reflns_number_total 8820
_reflns_threshold_expression >2\s(I)
_cod_data_source_file ic3013975_si_001_1.cif
_cod_data_source_block 4
_cod_original_cell_volume 2410.17(7)
_cod_database_code 4331019

loop_
_symmetry_equiv_pos_as_xyz
'x, y, z'
'-x, -y, -z'

loop_
_atom_site_label
_atom_site_type_symbol
_atom_site_fract_x
_atom_site_fract_y
_atom_site_fract_z
_atom_site_U_iso_or_equiv
_atom_site_adp_type
_atom_site_occupancy
_atom_site_symmetry_multiplicity
_atom_site_calc_flag
_atom_site_refinement_flags
Tb1 Tb 0.655259(15) 0.739526(16) 0.351272(9) 0.02563(5) Uani 1 1 d .
Tb2 Tb 0.348225(15) 0.239956(16) 0.149396(9) 0.02485(5) Uani 1 1 d .
Pt1 Pt 0.97670(3) 0.51795(3) 0.024080(19) 0.03812(9) Uani 0.50 1 d P
C1 C 0.4170(3) 0.4721(3) 0.3371(2) 0.0285(8) Uani 1 1 d .
C2 C 0.3288(4) 0.4947(5) 0.3903(3) 0.0798(17) Uani 1 1 d .
H2A H 0.3557 0.5820 0.4193 0.120 Uiso 1 1 calc R
H2B H 0.3233 0.4539 0.4266 0.120 Uiso 1 1 calc R
H2C H 0.2510 0.4626 0.3590 0.120 Uiso 1 1 calc R
C3 C 0.7511(4) 0.8045(4) 0.1901(2) 0.0479(11) Uani 1 1 d .
H3 H 0.7198 0.7186 0.1689 0.057 Uiso 1 1 calc R
C4 C 0.8148(4) 0.8687(5) 0.1453(3) 0.0606(13) Uani 1 1 d .
H4 H 0.8261 0.8270 0.0951 0.073 Uiso 1 1 calc R
C5 C 0.8599(4) 0.9935(6) 0.1765(3) 0.0690(15) Uani 1 1 d .
H5 H 0.9034 1.0386 0.1477 0.083 Uiso 1 1 calc R
C6 C 0.8420(4) 1.0548(4) 0.2510(3) 0.0547(12) Uani 1 1 d .
H6 H 0.8740 1.1408 0.2730 0.066 Uiso 1 1 calc R
C7 C 0.7754(3) 0.9852(4) 0.2919(2) 0.0353(9) Uani 1 1 d .
C8 C 0.7480(3) 1.0437(4) 0.3705(2) 0.0325(9) Uani 1 1 d .
C9 C 0.7656(3) 1.1669(4) 0.3996(3) 0.0459(11) Uani 1 1 d .
H9 H 0.7981 1.2161 0.3706 0.055 Uiso 1 1 calc R
C10 C 0.7346(4) 1.2156(4) 0.4714(3) 0.0498(11) Uani 1 1 d .
H10 H 0.7455 1.2978 0.4914 0.060 Uiso 1 1 calc R
C11 C 0.6876(4) 1.1421(4) 0.5131(2) 0.0437(10) Uani 1 1 d .
H11 H 0.6653 1.1736 0.5616 0.052 Uiso 1 1 calc R
C12 C 0.6733(3) 1.0204(3) 0.4826(2) 0.0324(9) Uani 1 1 d .
C13 C 0.6300(3) 0.9382(3) 0.5274(2) 0.0317(9) Uani 1 1 d .
C14 C 0.5955(4) 0.9750(4) 0.6008(2) 0.0472(11) Uani 1 1 d .
H14A H 0.5968 1.0536 0.6233 0.057 Uiso 1 1 calc R
C15 C 0.5595(4) 0.8958(5) 0.6398(2) 0.0550(12) Uani 1 1 d .
H15A H 0.5367 0.9203 0.6891 0.066 Uiso 1 1 calc R
C16 C 0.5574(4) 0.7808(5) 0.6060(2) 0.0520(12) Uani 1 1 d .
H16A H 0.5338 0.7256 0.6317 0.062 Uiso 1 1 calc R
C17 C 0.5912(4) 0.7479(4) 0.5326(2) 0.0473(11) Uani 1 1 d .
H17 H 0.5898 0.6693 0.5095 0.057 Uiso 1 1 calc R
C18 C 0.8773(4) 0.7856(5) 0.4299(3) 0.0516(12) Uani 1 1 d .
C19 C 0.9998(4) 0.8211(6) 0.4743(3) 0.102(2) Uani 1 1 d .
H19A H 1.0070 0.7480 0.4739 0.153 Uiso 1 1 calc R
H19B H 1.0085 0.8754 0.5279 0.153 Uiso 1 1 calc R
H19C H 1.0616 0.8625 0.4493 0.153 Uiso 1 1 calc R
C20 C 0.4261(3) 0.6929(4) 0.2754(2) 0.0347(9) Uani 1 1 d .
C21 C 0.2998(4) 0.6596(5) 0.2414(2) 0.0610(13) Uani 1 1 d .
H21A H 0.3008 0.7053 0.2088 0.091 Uiso 1 1 calc R
H21B H 0.2560 0.6795 0.2835 0.091 Uiso 1 1 calc R
H21C H 0.2613 0.5725 0.2101 0.091 Uiso 1 1 calc R
C22 C 0.4901(3) 0.2889(4) -0.0038(2) 0.0401(10) Uani 1 1 d .
H22 H 0.5123 0.3700 0.0313 0.048 Uiso 1 1 calc R
C23 C 0.5188(4) 0.2693(4) -0.0789(2) 0.0476(11) Uani 1 1 d .
H23 H 0.5582 0.3355 -0.0941 0.057 Uiso 1 1 calc R
C24 C 0.4881(4) 0.1513(5) -0.1298(2) 0.0507(12) Uani 1 1 d .
H24 H 0.5051 0.1355 -0.1809 0.061 Uiso 1 1 calc R
C25 C 0.4320(4) 0.0557(4) -0.1054(2) 0.0442(10) Uani 1 1 d .
H25 H 0.4130 -0.0253 -0.1392 0.053 Uiso 1 1 calc R
C26 C 0.4033(3) 0.0802(3) -0.0294(2) 0.0303(8) Uani 1 1 d .
C27 C 0.3414(3) -0.0182(3) 0.0004(2) 0.0321(9) Uani 1 1 d .
C28 C 0.3227(3) -0.1403(4) -0.0429(2) 0.0436(10) Uani 1 1 d .
H28 H 0.3483 -0.1610 -0.0915 0.052 Uiso 1 1 calc R
C29 C 0.2663(4) -0.2294(4) -0.0131(3) 0.0548(12) Uani 1 1 d .
H29 H 0.2530 -0.3112 -0.0413 0.066 Uiso 1 1 calc R
C30 C 0.2294(3) -0.1970(4) 0.0587(3) 0.0461(11) Uani 1 1 d .
H30 H 0.1923 -0.2562 0.0802 0.055 Uiso 1 1 calc R
C31 C 0.2481(3) -0.0751(3) 0.0988(2) 0.0348(9) Uani 1 1 d .
C32 C 0.2020(3) -0.0361(4) 0.1734(2) 0.0376(10) Uani 1 1 d .
C33 C 0.1362(4) -0.1194(4) 0.2072(3) 0.0584(12) Uani 1 1 d .
H33 H 0.1218 -0.2024 0.1834 0.070 Uiso 1 1 calc R
C34 C 0.0925(4) -0.0797(5) 0.2753(3) 0.0679(14) Uani 1 1 d .
H34 H 0.0493 -0.1350 0.2982 0.081 Uiso 1 1 calc R
C35 C 0.1131(4) 0.0414(5) 0.3087(3) 0.0646(14) Uani 1 1 d .
H35 H 0.0837 0.0707 0.3545 0.078 Uiso 1 1 calc R
C36 C 0.1794(4) 0.1206(4) 0.2727(2) 0.0510(11) Uani 1 1 d .
H36 H 0.1938 0.2037 0.2957 0.061 Uiso 1 1 calc R
C37 C 0.5829(3) 0.2953(4) 0.2168(2) 0.0321(9) Uani 1 1 d .
C38 C 0.7004(4) 0.3350(4) 0.2678(3) 0.0635(13) Uani 1 1 d .
H38A H 0.7569 0.3176 0.2349 0.095 Uiso 1 1 calc R
H38B H 0.6872 0.2905 0.3025 0.095 Uiso 1 1 calc R
H38C H 0.7321 0.4222 0.2987 0.095 Uiso 1 1 calc R
C39 C 0.1161(3) 0.1942(4) 0.0822(2) 0.0354(9) Uani 1 1 d .
C40 C -0.0024(4) 0.1717(4) 0.0412(3) 0.0557(12) Uani 1 1 d .
H40A H -0.0657 0.1349 0.0672 0.083 Uiso 1 1 calc R
H40B H -0.0162 0.1169 -0.0129 0.083 Uiso 1 1 calc R
H40C H -0.0014 0.2489 0.0432 0.083 Uiso 1 1 calc R
C41A C 0.8817(9) 0.5209(8) -0.0377(6) 0.048(2) Uani 0.50 1 d P
C41B C 0.8343(9) 0.5494(8) 0.0062(6) 0.042(2) Uani 0.50 1 d P
C42A C 1.0069(8) 0.5080(8) 0.0858(6) 0.047(2) Uani 0.50 1 d P
C42B C 0.9536(10) 0.5467(11) 0.1364(9) 0.053(4) Uani 0.50 1 d P
N1 N 0.7325(3) 0.8608(3) 0.26270(17) 0.0365(8) Uani 1 1 d .
N2 N 0.7017(2) 0.9707(3) 0.41154(16) 0.0283(7) Uani 1 1 d .
N3 N 0.6260(3) 0.8233(3) 0.49285(16) 0.0337(7) Uani 1 1 d .
N4 N 0.4318(2) 0.1969(3) 0.02108(16) 0.0300(7) Uani 1 1 d .
N5 N 0.3051(2) 0.0134(3) 0.07072(17) 0.0285(7) Uani 1 1 d .
N6 N 0.2233(3) 0.0841(3) 0.20716(18) 0.0372(8) Uani 1 1 d .
N7A N 0.7994(9) 0.5435(8) -0.0426(6) 0.057(2) Uani 0.50 1 d P
N7B N 0.7508(8) 0.5701(8) -0.0043(6) 0.062(2) Uani 0.50 1 d P
N8A N 0.9955(10) 0.5213(11) 0.1503(6) 0.071(3) Uani 0.50 1 d P
N8B N 0.9419(7) 0.5653(8) 0.1997(5) 0.065(2) Uani 0.50 1 d P
O1 O 0.5229(2) 0.5523(2) 0.35468(14) 0.0363(6) Uani 1 1 d .
O2 O 0.3775(2) 0.3730(2) 0.27920(14) 0.0382(6) Uani 1 1 d .
O3 O 0.4897(2) 0.6447(2) 0.23480(13) 0.0341(6) Uani 1 1 d .
O4 O 0.4688(2) 0.7701(2) 0.34524(15) 0.0416(7) Uani 1 1 d .
O5 O 0.7867(2) 0.6962(3) 0.43262(16) 0.0478(7) Uani 1 1 d .
O6 O 0.8688(2) 0.8493(3) 0.39210(17) 0.0511(8) Uani 1 1 d .
O7 O 0.7209(2) 0.6049(2) 0.25431(16) 0.0445(7) Uani 1 1 d .
H7A H 0.6697 0.5303 0.2403 0.067 Uiso 1 1 d .
H7B H 0.7889 0.6099 0.2415 0.067 Uiso 1 1 d .
O8 O 0.1856(2) 0.1566(2) 0.04176(14) 0.0383(6) Uani 1 1 d .
O9 O 0.1465(2) 0.2500(3) 0.15643(15) 0.0450(7) Uani 1 1 d .
O10 O 0.4970(2) 0.1938(2) 0.20692(14) 0.0370(6) Uani 1 1 d .
O11 O 0.5714(2) 0.3654(2) 0.18459(13) 0.0320(6) Uani 1 1 d .
O12 O 0.3775(2) 0.4182(2) 0.12302(13) 0.0373(6) Uani 1 1 d .
H12A H 0.4205 0.4907 0.1561 0.056 Uiso 1 1 d .
H12B H 0.3346 0.4206 0.0871 0.056 Uiso 1 1 d .
O13 O 0.0042(4) 0.4399(6) 0.3938(2) 0.152(2) Uani 1 1 d .
H13A H 0.0065 0.3900 0.3493 0.228 Uiso 1 1 d .
H13B H 0.0660 0.4612 0.4267 0.228 Uiso 1 1 d .
O14 O 0.0141(4) 0.3658(4) 0.2401(2) 0.1086(16) Uani 1 1 d .
H14B H 0.0208 0.4281 0.2294 0.163 Uiso 1 1 d .
H14C H 0.0561 0.3333 0.2118 0.163 Uiso 1 1 d .
O15 O 0.1606(3) 0.4860(3) 0.5276(2) 0.0767(11) Uani 1 1 d .
H15B H 0.1886 0.4342 0.5278 0.115 Uiso 1 1 d .
H15C H 0.1213 0.4882 0.5658 0.115 Uiso 1 1 d .
O16 O 0.9576(6) 0.6257(7) 0.3036(4) 0.083(2) Uani 0.50 1 d P
H16B H 0.9869 0.6205 0.2612 0.125 Uiso 0.50 1 d P
H16C H 1.0131 0.6791 0.3424 0.125 Uiso 0.50 1 d P

loop_
_atom_site_aniso_label
_atom_site_aniso_U_11
_atom_site_aniso_U_22
_atom_site_aniso_U_33
_atom_site_aniso_U_23
_atom_site_aniso_U_13
_atom_site_aniso_U_12
Tb1 0.02453(10) 0.02320(11) 0.02656(10) 0.00754(8) 0.00083(7) 0.00906(8)
Tb2 0.02330(10) 0.02297(11) 0.02370(10) 0.00698(8) 0.00088(7) 0.00672(8)
Pt1 0.0335(2) 0.0267(2) 0.0491(2) 0.01789(18) -0.01008(14) 0.00473(15)
C1 0.032(2) 0.029(2) 0.029(2) 0.0140(18) 0.0092(17) 0.0141(19)
C2 0.057(3) 0.066(4) 0.081(4) -0.002(3) 0.033(3) 0.014(3)
C3 0.051(3) 0.054(3) 0.039(3) 0.019(2) 0.007(2) 0.021(2)
C4 0.059(3) 0.089(4) 0.044(3) 0.034(3) 0.018(2) 0.034(3)
C5 0.063(3) 0.096(5) 0.070(4) 0.063(4) 0.030(3) 0.027(3)
C6 0.045(3) 0.056(3) 0.069(3) 0.041(3) 0.014(2) 0.011(2)
C7 0.027(2) 0.038(3) 0.040(2) 0.023(2) -0.0012(17) 0.0064(19)
C8 0.025(2) 0.034(2) 0.040(2) 0.0178(19) -0.0031(17) 0.0095(18)
C9 0.042(3) 0.033(3) 0.065(3) 0.029(2) -0.003(2) 0.010(2)
C10 0.051(3) 0.028(3) 0.067(3) 0.010(2) 0.000(2) 0.020(2)
C11 0.044(3) 0.037(3) 0.047(3) 0.007(2) 0.002(2) 0.022(2)
C12 0.026(2) 0.029(2) 0.037(2) 0.0065(18) -0.0021(17) 0.0118(18)
C13 0.027(2) 0.034(2) 0.028(2) 0.0048(18) -0.0025(16) 0.0135(18)
C14 0.050(3) 0.048(3) 0.041(3) 0.008(2) 0.005(2) 0.025(2)
C15 0.061(3) 0.078(4) 0.031(2) 0.021(3) 0.011(2) 0.033(3)
C16 0.064(3) 0.066(3) 0.034(2) 0.027(2) 0.011(2) 0.028(3)
C17 0.063(3) 0.043(3) 0.036(2) 0.014(2) 0.000(2) 0.022(2)
C18 0.033(3) 0.054(3) 0.061(3) 0.017(3) -0.010(2) 0.017(2)
C19 0.039(3) 0.109(5) 0.149(6) 0.072(5) -0.034(3) 0.003(3)
C20 0.028(2) 0.033(2) 0.040(2) 0.015(2) -0.0018(18) 0.009(2)
C21 0.039(3) 0.084(4) 0.051(3) 0.009(3) -0.005(2) 0.032(3)
C22 0.045(3) 0.037(3) 0.042(2) 0.017(2) 0.0123(19) 0.018(2)
C23 0.054(3) 0.056(3) 0.043(3) 0.028(2) 0.016(2) 0.025(2)
C24 0.060(3) 0.073(4) 0.032(2) 0.023(2) 0.019(2) 0.037(3)
C25 0.049(3) 0.047(3) 0.031(2) 0.002(2) 0.0009(19) 0.025(2)
C26 0.025(2) 0.034(2) 0.028(2) 0.0069(18) -0.0009(16) 0.0135(18)
C27 0.023(2) 0.030(2) 0.035(2) 0.0034(18) -0.0056(16) 0.0111(18)
C28 0.033(2) 0.033(3) 0.050(3) 0.003(2) -0.0011(19) 0.010(2)
C29 0.039(3) 0.027(3) 0.080(4) 0.004(2) -0.006(2) 0.009(2)
C30 0.031(2) 0.026(2) 0.072(3) 0.019(2) -0.006(2) 0.002(2)
C31 0.024(2) 0.026(2) 0.048(3) 0.0138(19) -0.0067(17) 0.0039(18)
C32 0.024(2) 0.034(3) 0.045(3) 0.019(2) -0.0070(18) -0.0010(19)
C33 0.053(3) 0.041(3) 0.073(3) 0.033(3) 0.002(2) 0.001(2)
C34 0.061(3) 0.072(4) 0.074(4) 0.051(3) 0.019(3) 0.010(3)
C35 0.047(3) 0.085(4) 0.057(3) 0.037(3) 0.018(2) 0.014(3)
C36 0.042(3) 0.056(3) 0.049(3) 0.024(2) 0.014(2) 0.011(2)
C37 0.029(2) 0.037(3) 0.028(2) 0.0088(19) 0.0017(17) 0.015(2)
C38 0.043(3) 0.057(3) 0.079(3) 0.031(3) -0.023(2) 0.007(2)
C39 0.025(2) 0.030(2) 0.046(3) 0.018(2) -0.0030(18) 0.0040(18)
C40 0.039(3) 0.064(3) 0.064(3) 0.027(3) -0.003(2) 0.020(2)
C41A 0.058(7) 0.033(6) 0.046(6) 0.020(5) 0.003(5) 0.007(5)
C41B 0.039(6) 0.022(5) 0.053(6) 0.020(5) -0.016(5) -0.002(4)
C42A 0.035(5) 0.048(6) 0.051(6) 0.018(5) -0.005(4) 0.011(5)
C42B 0.030(6) 0.048(7) 0.088(11) 0.044(7) -0.009(6) 0.008(5)
N1 0.038(2) 0.042(2) 0.0290(18) 0.0154(16) 0.0045(14) 0.0144(17)
N2 0.0248(17) 0.0261(18) 0.0295(17) 0.0066(14) -0.0032(13) 0.0096(14)
N3 0.045(2) 0.0301(19) 0.0249(17) 0.0096(15) 0.0011(14) 0.0155(16)
N4 0.0283(18) 0.0273(18) 0.0329(17) 0.0099(15) 0.0036(13) 0.0114(15)
N5 0.0241(17) 0.0242(18) 0.0344(18) 0.0100(15) -0.0018(13) 0.0083(14)
N6 0.0282(18) 0.034(2) 0.041(2) 0.0167(16) 0.0052(15) 0.0022(16)
N7A 0.052(6) 0.046(6) 0.072(8) 0.017(5) -0.013(5) 0.024(5)
N7B 0.057(6) 0.059(6) 0.073(7) 0.024(5) -0.011(5) 0.030(5)
N8A 0.073(8) 0.088(8) 0.045(7) 0.020(6) 0.009(5) 0.033(6)
N8B 0.054(6) 0.076(7) 0.060(6) 0.030(5) 0.010(5) 0.020(5)
O1 0.0339(16) 0.0310(16) 0.0358(15) 0.0114(12) 0.0015(12) 0.0064(13)
O2 0.0359(16) 0.0332(16) 0.0275(14) 0.0006(13) 0.0021(12) 0.0059(13)
O3 0.0320(15) 0.0359(17) 0.0294(14) 0.0061(12) 0.0021(11) 0.0148(13)
O4 0.0379(16) 0.0373(17) 0.0379(16) -0.0025(14) -0.0044(13) 0.0187(14)
O5 0.0377(18) 0.048(2) 0.0617(19) 0.0257(16) -0.0024(14) 0.0178(16)
O6 0.0335(17) 0.0432(19) 0.073(2) 0.0260(17) -0.0059(14) 0.0088(14)
O7 0.0334(16) 0.0307(16) 0.0632(19) 0.0098(14) 0.0188(13) 0.0136(13)
O8 0.0350(16) 0.0412(17) 0.0311(15) 0.0058(13) -0.0034(12) 0.0156(14)
O9 0.0362(16) 0.064(2) 0.0377(17) 0.0168(15) 0.0065(13) 0.0253(15)
O10 0.0376(16) 0.0304(16) 0.0378(15) 0.0116(13) -0.0029(12) 0.0102(14)
O11 0.0254(14) 0.0344(16) 0.0333(14) 0.0146(12) 0.0015(11) 0.0082(12)
O12 0.0449(16) 0.0283(15) 0.0341(15) 0.0078(12) -0.0064(12) 0.0143(13)
O13 0.127(4) 0.271(7) 0.064(3) 0.024(4) 0.024(3) 0.123(5)
O14 0.149(4) 0.170(4) 0.080(3) 0.063(3) 0.059(3) 0.125(4)
O15 0.090(3) 0.091(3) 0.082(3) 0.050(2) 0.036(2) 0.056(2)
O16 0.077(5) 0.076(5) 0.081(5) 0.009(4) 0.025(4) 0.035(4)

loop_
_atom_type_symbol
_atom_type_description
_atom_type_scat_dispersion_real
_atom_type_scat_dispersion_imag
_atom_type_scat_source
C C 0.0033 0.0016 'International Tables Vol C Tables 4.2.6.8 and 6.1.1.4'
H H 0.0000 0.0000 'International Tables Vol C Tables 4.2.6.8 and 6.1.1.4'
N N 0.0061 0.0033 'International Tables Vol C Tables 4.2.6.8 and 6.1.1.4'
O O 0.0106 0.0060 'International Tables Vol C Tables 4.2.6.8 and 6.1.1.4'
Tb Tb -0.1723 4.1537 'International Tables Vol C Tables 4.2.6.8 and 6.1.1.4'
Pt Pt -1.7033 8.3905 'International Tables Vol C Tables 4.2.6.8 and 6.1.1.4'

loop_
_geom_angle_atom_site_label_1
_geom_angle_atom_site_label_2
_geom_angle_atom_site_label_3
_geom_angle
_geom_angle_site_symmetry_1
_geom_angle_site_symmetry_3
O1 Tb1 O7 81.12(8) . .
O1 Tb1 O6 130.67(9) . .
O7 Tb1 O6 79.71(9) . .
O1 Tb1 O4 81.78(9) . .
O7 Tb1 O4 130.14(9) . .
O6 Tb1 O4 142.51(9) . .
O1 Tb1 O5 78.30(9) . .
O7 Tb1 O5 76.79(9) . .
O6 Tb1 O5 53.20(9) . .
O4 Tb1 O5 143.11(9) . .
O1 Tb1 O3 73.79(8) . .
O7 Tb1 O3 78.08(8) . .
O6 Tb1 O3 143.22(9) . .
O4 Tb1 O3 52.19(8) . .
O5 Tb1 O3 144.80(9) . .
O1 Tb1 N3 83.12(9) . .
O7 Tb1 N3 148.06(9) . .
O6 Tb1 N3 89.96(10) . .
O4 Tb1 N3 74.14(9) . .
O5 Tb1 N3 72.89(9) . .
O3 Tb1 N3 123.42(8) . .
O1 Tb1 N1 144.77(9) . .
O7 Tb1 N1 78.78(9) . .
O6 Tb1 N1 73.24(9) . .
O4 Tb1 N1 89.46(9) . .
O5 Tb1 N1 123.92(9) . .
O3 Tb1 N1 73.93(9) . .
N3 Tb1 N1 127.16(10) . .
O1 Tb1 N2 140.32(9) . .
O7 Tb1 N2 138.45(9) . .
O6 Tb1 N2 72.97(9) . .
O4 Tb1 N2 69.55(9) . .
O5 Tb1 N2 108.80(9) . .
O3 Tb1 N2 106.37(8) . .
N3 Tb1 N2 63.37(9) . .
N1 Tb1 N2 63.82(9) . .
O1 Tb1 C18 104.63(12) . .
O7 Tb1 C18 77.25(11) . .
O6 Tb1 C18 26.58(11) . .
O4 Tb1 C18 152.58(11) . .
O5 Tb1 C18 26.63(11) . .
O3 Tb1 C18 155.21(11) . .
N3 Tb1 C18 80.13(11) . .
N1 Tb1 C18 98.77(12) . .
N2 Tb1 C18 90.62(11) . .
O1 Tb1 C20 74.56(10) . .
O7 Tb1 C20 104.06(10) . .
O6 Tb1 C20 154.46(10) . .
O4 Tb1 C20 26.08(9) . .
O5 Tb1 C20 152.30(10) . .
O3 Tb1 C20 26.23(9) . .
N3 Tb1 C20 98.22(10) . .
N1 Tb1 C20 82.64(10) . .
N2 Tb1 C20 89.10(10) . .
C18 Tb1 C20 178.27(12) . .
O2 Tb2 O12 82.97(8) . .
O2 Tb2 O8 130.97(8) . .
O12 Tb2 O8 79.03(8) . .
O2 Tb2 O10 81.15(8) . .
O12 Tb2 O10 128.48(8) . .
O8 Tb2 O10 143.46(9) . .
O2 Tb2 O11 75.72(8) . .
O12 Tb2 O11 75.97(8) . .
O8 Tb2 O11 140.26(8) . .
O10 Tb2 O11 52.66(8) . .
O2 Tb2 O9 78.92(9) . .
O12 Tb2 O9 76.61(9) . .
O8 Tb2 O9 52.68(8) . .
O10 Tb2 O9 145.35(8) . .
O11 Tb2 O9 144.49(9) . .
O2 Tb2 N4 146.86(9) . .
O12 Tb2 N4 78.47(9) . .
O8 Tb2 N4 71.79(8) . .
O10 Tb2 N4 89.22(8) . .
O11 Tb2 N4 73.29(8) . .
O9 Tb2 N4 122.15(8) . .
O2 Tb2 N6 80.81(10) . .
O12 Tb2 N6 147.35(9) . .
O8 Tb2 N6 90.60(9) . .
O10 Tb2 N6 76.47(9) . .
O11 Tb2 N6 126.19(8) . .
O9 Tb2 N6 72.58(9) . .
N4 Tb2 N6 127.70(10) . .
O2 Tb2 N5 139.39(9) . .
O12 Tb2 N5 137.64(8) . .
O8 Tb2 N5 71.25(8) . .
O10 Tb2 N5 72.39(8) . .
O11 Tb2 N5 109.14(8) . .
O9 Tb2 N5 106.31(9) . .
N4 Tb2 N5 64.11(9) . .
N6 Tb2 N5 63.61(10) . .
O2 Tb2 C37 74.12(9) . .
O12 Tb2 C37 102.17(10) . .
O8 Tb2 C37 154.32(9) . .
O10 Tb2 C37 26.33(9) . .
O11 Tb2 C37 26.65(9) . .
O9 Tb2 C37 152.92(9) . .
N4 Tb2 C37 83.23(9) . .
N6 Tb2 C37 100.35(10) . .
N5 Tb2 C37 92.81(10) . .
O2 Tb2 C39 105.08(10) . .
O12 Tb2 C39 75.60(9) . .
O8 Tb2 C39 26.14(9) . .
O10 Tb2 C39 155.92(10) . .
O11 Tb2 C39 151.21(9) . .
O9 Tb2 C39 26.57(9) . .
N4 Tb2 C39 96.61(10) . .
N6 Tb2 C39 81.55(10) . .
N5 Tb2 C39 89.15(10) . .
C37 Tb2 C39 177.73(11) . .
Pt1 Pt1 C42A 111.1(5) 2_765 .
Pt1 Pt1 C41A 92.0(4) 2_765 .
C42A Pt1 C41A 153.3(5) . .
Pt1 Pt1 C42A 36.6(3) 2_765 2_765
C42A Pt1 C42A 147.7(3) . 2_765
Pt1 Pt1 C41B 123.7(3) 2_765 .
C42A Pt1 C41B 123.1(5) . .
C42A Pt1 C41B 88.2(4) 2_765 .
Pt1 Pt1 C42B 146.0(3) 2_765 .
C41A Pt1 C42B 120.8(5) . .
C42A Pt1 C42B 177.4(4) 2_765 .
C41B Pt1 C42B 89.2(4) . .
Pt1 Pt1 C41A 54.2(3) 2_765 2_765
C42A Pt1 C41A 58.3(5) . 2_765
C41A Pt1 C41A 146.2(2) . 2_765
C42A Pt1 C41A 90.1(4) 2_765 2_765
C41B Pt1 C41A 177.4(4) . 2_765
C42B Pt1 C41A 92.6(4) . 2_765
Pt1 Pt1 N8A 126.7(3) 2_765 .
C41A Pt1 N8A 139.1(5) . .
C42A Pt1 N8A 163.3(5) 2_765 .
C41B Pt1 N8A 107.9(4) . .
C41A Pt1 N8A 73.7(4) 2_765 .
O2 C1 O1 125.4(3) . .
O2 C1 C2 116.2(4) . .
O1 C1 C2 118.4(4) . .
C1 C2 H2A 109.5 . .
C1 C2 H2B 109.5 . .
H2A C2 H2B 109.5 . .
C1 C2 H2C 109.5 . .
H2A C2 H2C 109.5 . .
H2B C2 H2C 109.5 . .
N1 C3 C4 123.0(4) . .
N1 C3 H3 118.5 . .
C4 C3 H3 118.5 . .
C5 C4 C3 118.1(4) . .
C5 C4 H4 120.9 . .
C3 C4 H4 120.9 . .
C4 C5 C6 120.6(4) . .
C4 C5 H5 119.7 . .
C6 C5 H5 119.7 . .
C7 C6 C5 118.4(4) . .
C7 C6 H6 120.8 . .
C5 C6 H6 120.8 . .
N1 C7 C6 121.8(4) . .
N1 C7 C8 116.5(3) . .
C6 C7 C8 121.7(4) . .
N2 C8 C9 121.4(3) . .
N2 C8 C7 116.9(3) . .
C9 C8 C7 121.6(3) . .
C10 C9 C8 119.4(4) . .
C10 C9 H9 120.3 . .
C8 C9 H9 120.3 . .
C11 C10 C9 119.4(4) . .
C11 C10 H10 120.3 . .
C9 C10 H10 120.3 . .
C10 C11 C12 119.4(4) . .
C10 C11 H11 120.3 . .
C12 C11 H11 120.3 . .
N2 C12 C11 121.9(4) . .
N2 C12 C13 116.1(3) . .
C11 C12 C13 121.9(3) . .
N3 C13 C14 120.8(4) . .
N3 C13 C12 116.1(3) . .
C14 C13 C12 123.1(3) . .
C15 C14 C13 120.1(4) . .
C15 C14 H14A 120.0 . .
C13 C14 H14A 120.0 . .
C16 C15 C14 119.4(4) . .
C16 C15 H15A 120.3 . .
C14 C15 H15A 120.3 . .
C15 C16 C17 118.4(4) . .
C15 C16 H16A 120.8 . .
C17 C16 H16A 120.8 . .
N3 C17 C16 123.4(4) . .
N3 C17 H17 118.3 . .
C16 C17 H17 118.3 . .
O5 C18 O6 121.4(4) . .
O5 C18 C19 120.3(4) . .
O6 C18 C19 118.3(4) . .
O5 C18 Tb1 63.2(2) . .
O6 C18 Tb1 58.2(2) . .
C19 C18 Tb1 175.5(4) . .
C18 C19 H19A 109.5 . .
C18 C19 H19B 109.5 . .
H19A C19 H19B 109.5 . .
C18 C19 H19C 109.5 . .
H19A C19 H19C 109.5 . .
H19B C19 H19C 109.5 . .
O4 C20 O3 120.2(3) . .
O4 C20 C21 119.2(3) . .
O3 C20 C21 120.6(4) . .
O4 C20 Tb1 59.07(17) . .
O3 C20 Tb1 61.57(18) . .
C21 C20 Tb1 173.2(3) . .
C20 C21 H21A 109.5 . .
C20 C21 H21B 109.5 . .
H21A C21 H21B 109.5 . .
C20 C21 H21C 109.5 . .
H21A C21 H21C 109.5 . .
H21B C21 H21C 109.5 . .
N4 C22 C23 123.3(4) . .
N4 C22 H22 118.3 . .
C23 C22 H22 118.3 . .
C24 C23 C22 118.5(4) . .
C24 C23 H23 120.7 . .
C22 C23 H23 120.7 . .
C23 C24 C25 119.5(4) . .
C23 C24 H24 120.3 . .
C25 C24 H24 120.3 . .
C24 C25 C26 119.7(4) . .
C24 C25 H25 120.1 . .
C26 C25 H25 120.1 . .
N4 C26 C25 121.2(4) . .
N4 C26 C27 116.2(3) . .
C25 C26 C27 122.7(3) . .
N5 C27 C28 121.2(4) . .
N5 C27 C26 118.1(3) . .
C28 C27 C26 120.7(3) . .
C29 C28 C27 119.3(4) . .
C29 C28 H28 120.4 . .
C27 C28 H28 120.4 . .
C28 C29 C30 119.5(4) . .
C28 C29 H29 120.3 . .
C30 C29 H29 120.3 . .
C29 C30 C31 119.1(4) . .
C29 C30 H30 120.5 . .
C31 C30 H30 120.5 . .
N5 C31 C30 121.9(4) . .
N5 C31 C32 116.4(3) . .
C30 C31 C32 121.7(4) . .
N6 C32 C33 120.4(4) . .
N6 C32 C31 117.2(3) . .
C33 C32 C31 122.4(4) . .
C34 C33 C32 120.4(4) . .
C34 C33 H33 119.8 . .
C32 C33 H33 119.8 . .
C35 C34 C33 119.0(4) . .
C35 C34 H34 120.5 . .
C33 C34 H34 120.5 . .
C34 C35 C36 118.3(4) . .
C34 C35 H35 120.9 . .
C36 C35 H35 120.9 . .
N6 C36 C35 123.6(4) . .
N6 C36 H36 118.2 . .
C35 C36 H36 118.2 . .
O10 C37 O11 120.6(3) . .
O10 C37 C38 119.9(3) . .
O11 C37 C38 119.5(4) . .
O10 C37 Tb2 59.34(17) . .
O11 C37 Tb2 62.44(17) . .
C38 C37 Tb2 168.8(3) . .
C37 C38 H38A 109.5 . .
C37 C38 H38B 109.5 . .
H38A C38 H38B 109.5 . .
C37 C38 H38C 109.5 . .
H38A C38 H38C 109.5 . .
H38B C38 H38C 109.5 . .
O8 C39 O9 120.0(3) . .
O8 C39 C40 119.0(4) . .
O9 C39 C40 120.9(4) . .
O8 C39 Tb2 57.49(18) . .
O9 C39 Tb2 62.63(18) . .
C40 C39 Tb2 175.6(3) . .
C39 C40 H40A 109.5 . .
C39 C40 H40B 109.5 . .
H40A C40 H40B 109.5 . .
C39 C40 H40C 109.5 . .
H40A C40 H40C 109.5 . .
H40B C40 H40C 109.5 . .
N7A C41A Pt1 143.6(12) . .
C41B C41A C42A 162.7(12) . 2_765
N7A C41A C42A 144.6(12) . 2_765
Pt1 C41A C42A 71.2(5) . 2_765
Pt1 C41A N7B 122.3(6) . .
C42A C41A N7B 165.0(7) 2_765 .
C41B C41A Pt1 126.4(11) . 2_765
N7A C41A Pt1 177.3(11) . 2_765
N7B C41A Pt1 156.0(6) . 2_765
N7A C41B C41A 70.8(11) . .
N7A C41B N7B 53.6(10) . .
C41A C41B N7B 124.4(14) . .
N7A C41B Pt1 126.3(13) . .
C41A C41B Pt1 55.5(9) . .
N7B C41B Pt1 178.8(8) . .
N8A C42A Pt1 147.6(12) . .
C42B C42A Pt1 109.2(10) . .
N8A C42A C41A 128.1(11) . 2_765
C42B C42A C41A 162.6(10) . 2_765
Pt1 C42A C41A 83.6(6) . 2_765
N8A C42A Pt1 178.7(10) . 2_765
C42B C42A Pt1 141.4(9) . 2_765
C41A C42A Pt1 52.3(4) 2_765 2_765
N8A C42B N8B 77.9(16) . .
N8A C42B C42A 66.6(16) . .
N8B C42B C42A 144.4(13) . .
N8A C42B Pt1 102.5(19) . .
N8B C42B Pt1 178.6(11) . .
C3 N1 C7 118.0(3) . .
C3 N1 Tb1 120.2(3) . .
C7 N1 Tb1 120.8(2) . .
C12 N2 C8 118.4(3) . .
C12 N2 Tb1 120.9(2) . .
C8 N2 Tb1 120.5(2) . .
C17 N3 C13 117.9(3) . .
C17 N3 Tb1 119.5(2) . .
C13 N3 Tb1 122.1(2) . .
C22 N4 C26 117.7(3) . .
C22 N4 Tb2 120.5(2) . .
C26 N4 Tb2 121.0(2) . .
C31 N5 C27 119.0(3) . .
C31 N5 Tb2 121.3(2) . .
C27 N5 Tb2 119.7(2) . .
C36 N6 C32 118.3(3) . .
C36 N6 Tb2 120.4(3) . .
C32 N6 Tb2 121.3(2) . .
C41B N7A N7B 75.1(15) . .
C41B N7A C41A 58.3(9) . .
N7B N7A C41A 133.4(16) . .
N7A N7B C41B 51.4(8) . .
C42B N8A C42A 75.0(17) . .
C42B N8A N8B 63.6(17) . .
C42A N8A N8B 138.5(15) . .
C42B N8A Pt1 58.1(17) . .
N8B N8A Pt1 121.7(10) . .
C42B N8B O16 166.0(10) . .
N8A N8B O16 137.0(10) . .
C42B N8B H16B 144.5 . .
N8A N8B H16B 120.2 . .
C1 O1 Tb1 146.5(2) . .
C1 O2 Tb2 157.8(2) . .
C20 O3 Tb1 92.2(2) . .
C20 O4 Tb1 94.8(2) . .
C18 O5 Tb1 90.2(2) . .
C18 O6 Tb1 95.2(3) . .
Tb1 O7 H7A 110.4 . .
Tb1 O7 H7B 134.5 . .
H7A O7 H7B 111.9 . .
C39 O8 Tb2 96.4(2) . .
C39 O9 Tb2 90.8(2) . .
C37 O10 Tb2 94.3(2) . .
C37 O11 Tb2 90.9(2) . .
Tb2 O12 H12A 122.1 . .
Tb2 O12 H12B 125.4 . .
H12A O12 H12B 110.7 . .
H13A O13 H13B 109.8 . .
H14B O14 H14C 106.8 . .
H15B O15 H15C 102.0 . .
N8B O16 H16C 137.1 . .
H16B O16 H16C 108.5 . .

loop_
_geom_bond_atom_site_label_1
_geom_bond_atom_site_label_2
_geom_bond_distance
_geom_bond_site_symmetry_2
Tb1 O1 2.319(3) .
Tb1 O7 2.387(2) .
Tb1 O6 2.392(3) .
Tb1 O4 2.458(2) .
Tb1 O5 2.502(2) .
Tb1 O3 2.512(2) .
Tb1 N3 2.526(3) .
Tb1 N1 2.549(3) .
Tb1 N2 2.565(3) .
Tb1 C18 2.803(4) .
Tb1 C20 2.855(4) .
Tb2 O2 2.315(2) .
Tb2 O12 2.361(2) .
Tb2 O8 2.404(2) .
Tb2 O10 2.436(2) .
Tb2 O11 2.503(2) .
Tb2 O9 2.516(2) .
Tb2 N4 2.540(3) .
Tb2 N6 2.546(3) .
Tb2 N5 2.559(3) .
Tb2 C37 2.823(3) .
Tb2 C39 2.833(4) .
Pt1 Pt1 1.1145(6) 2_765
Pt1 C42A 1.244(9) .
Pt1 C41A 1.627(10) .
Pt1 C42A 1.947(10) 2_765
Pt1 C41B 1.973(11) .
Pt1 C42B 2.001(16) .
Pt1 C41A 2.004(10) 2_765
Pt1 N8A 2.300(11) .
C1 O2 1.238(4) .
C1 O1 1.247(4) .
C1 C2 1.503(5) .
C2 H2A 0.9600 .
C2 H2B 0.9600 .
C2 H2C 0.9600 .
C3 N1 1.343(4) .
C3 C4 1.386(6) .
C3 H3 0.9300 .
C4 C5 1.350(6) .
C4 H4 0.9300 .
C5 C6 1.384(6) .
C5 H5 0.9300 .
C6 C7 1.383(5) .
C6 H6 0.9300 .
C7 N1 1.348(5) .
C7 C8 1.481(5) .
C8 N2 1.349(4) .
C8 C9 1.389(5) .
C9 C10 1.371(5) .
C9 H9 0.9300 .
C10 C11 1.365(6) .
C10 H10 0.9300 .
C11 C12 1.383(5) .
C11 H11 0.9300 .
C12 N2 1.349(4) .
C12 C13 1.484(5) .
C13 N3 1.352(4) .
C13 C14 1.389(5) .
C14 C15 1.367(6) .
C14 H14A 0.9300 .
C15 C16 1.361(6) .
C15 H15A 0.9300 .
C16 C17 1.381(5) .
C16 H16A 0.9300 .
C17 N3 1.338(5) .
C17 H17 0.9300 .
C18 O5 1.256(5) .
C18 O6 1.259(5) .
C18 C19 1.514(6) .
C19 H19A 0.9600 .
C19 H19B 0.9600 .
C19 H19C 0.9600 .
C20 O4 1.260(4) .
C20 O3 1.263(4) .
C20 C21 1.495(5) .
C21 H21A 0.9600 .
C21 H21B 0.9600 .
C21 H21C 0.9600 .
C22 N4 1.342(4) .
C22 C23 1.383(5) .
C22 H22 0.9300 .
C23 C24 1.357(6) .
C23 H23 0.9300 .
C24 C25 1.368(6) .
C24 H24 0.9300 .
C25 C26 1.395(5) .
C25 H25 0.9300 .
C26 N4 1.345(4) .
C26 C27 1.473(5) .
C27 N5 1.344(4) .
C27 C28 1.397(5) .
C28 C29 1.369(6) .
C28 H28 0.9300 .
C29 C30 1.371(6) .
C29 H29 0.9300 .
C30 C31 1.385(5) .
C30 H30 0.9300 .
C31 N5 1.343(4) .
C31 C32 1.480(5) .
C32 N6 1.344(5) .
C32 C33 1.395(5) .
C33 C34 1.371(6) .
C33 H33 0.9300 .
C34 C35 1.356(7) .
C34 H34 0.9300 .
C35 C36 1.392(6) .
C35 H35 0.9300 .
C36 N6 1.327(5) .
C36 H36 0.9300 .
C37 O10 1.256(4) .
C37 O11 1.267(4) .
C37 C38 1.506(5) .
C38 H38A 0.9600 .
C38 H38B 0.9600 .
C38 H38C 0.9600 .
C39 O8 1.256(4) .
C39 O9 1.267(4) .
C39 C40 1.496(5) .
C40 H40A 0.9600 .
C40 H40B 0.9600 .
C40 H40C 0.9600 .
C41A C41B 1.041(12) .
C41A N7A 1.156(12) .
C41A N7B 1.961(12) .
C41A Pt1 2.004(10) 2_765
C41B N7B 1.175(14) .
C42A N8A 1.151(13) .
C42A C42B 1.212(17) .
C42A Pt1 1.947(10) 2_765
C42B N8B 1.122(16) .
N7A N7B 0.978(11) .
N8A N8B 1.225(13) .
N8B O16 1.762(10) .
N8B H16B 1.0952 .
O7 H7A 0.8500 .
O7 H7B 0.8499 .
O12 H12A 0.8501 .
O12 H12B 0.8501 .
O13 H13A 0.8500 .
O13 H13B 0.8500 .
O14 H14B 0.8500 .
O14 H14C 0.8501 .
O15 H15B 0.8501 .
O15 H15C 0.8500 .
O16 H16B 0.8499 .
O16 H16C 0.8501 .

loop_
_geom_hbond_atom_site_label_D
_geom_hbond_atom_site_label_H
_geom_hbond_atom_site_label_A
_geom_hbond_distance_DH
_geom_hbond_distance_HA
_geom_hbond_distance_DA
_geom_hbond_angle_DHA
_geom_hbond_site_symmetry_A
O7 H7A O11 0.85 1.84 2.675(3) 165.0 .
O7 H7B N8B 0.85 2.22 3.049(9) 163.7 .
O7 H7B O16 0.85 2.24 2.900(7) 134.1 .
O12 H12A O3 0.85 1.83 2.672(3) 170.2 .
O12 H12B N7B 0.85 1.89 2.736(9) 175.9 2_665
O12 H12B N7A 0.85 2.08 2.876(9) 155.2 2_665
